data_8106186
loop_
_publ_author_name
'Wang, Wan-Wan'
'Wu, Wei-Na'
'Wang, Yuan'

_publ_section_title
;
 Crystal Structure of
 bis(1-(phenylsulfonyl)-2-(1-(pyrazin-2-yl)ethylidene)hydrazin-1-ido-\k3
 N,N&#x2032;,O)copper(II), C24H22N8O4S2Cu
;
_journal_issue 3
_journal_name_full 'Zeitschrift f\"ur Kristallographie - New Crystal Structures'
_journal_page_first 467
_journal_page_last 468
_journal_paper_doi 10.1515/ncrs-2017-0357
_journal_volume 233
_journal_year 2018
_chemical_formula_sum 'C24 H22 Cu N8 O4 S2'
_chemical_formula_weight 614.15
_space_group_crystal_system orthorhombic
_space_group_IT_number 41
_space_group_name_Hall 'A 2 -2ab'
_space_group_name_H-M_alt 'A e a 2'
_atom_sites_solution_hydrogens geom
_cell_angle_alpha 90
_cell_angle_beta 90
_cell_angle_gamma 90
_cell_formula_units_Z 4
_cell_length_a 11.9395(18)
_cell_length_b 21.813(3)
_cell_length_c 10.1184(15)
_cell_measurement_reflns_used 1117
_cell_measurement_temperature 296(2)
_cell_measurement_theta_max 19.25
_cell_measurement_theta_min 2.53
_cell_volume 2635.2(7)
_computing_cell_refinement 'Bruker SAINT'
_computing_data_collection 'Bruker APEX2'
_computing_data_reduction 'Bruker SAINT'
_computing_molecular_graphics 'Bruker SHELXTL'
_computing_publication_material 'Bruker SHELXTL'
_computing_structure_refinement 'SHELXL-2017/1 (Sheldrick, 2017)'
_computing_structure_solution 'SHELXS-97 (Sheldrick, 2008)'
_diffrn_ambient_temperature 296(2)
_diffrn_measured_fraction_theta_full 1.000
_diffrn_measured_fraction_theta_max 1.000
_diffrn_measurement_device_type 'Bruker APEX-II CCD'
_diffrn_measurement_method '\f and \w scans'
_diffrn_radiation_type MoK\a
_diffrn_radiation_wavelength 0.71073
_diffrn_reflns_av_R_equivalents 0.0500
_diffrn_reflns_av_unetI/netI 0.0654
_diffrn_reflns_Laue_measured_fraction_full 1.000
_diffrn_reflns_Laue_measured_fraction_max 1.000
_diffrn_reflns_limit_h_max 12
_diffrn_reflns_limit_h_min -14
_diffrn_reflns_limit_k_max 22
_diffrn_reflns_limit_k_min -25
_diffrn_reflns_limit_l_max 12
_diffrn_reflns_limit_l_min -11
_diffrn_reflns_number 6422
_diffrn_reflns_point_group_measured_fraction_full 0.964
_diffrn_reflns_point_group_measured_fraction_max 0.964
_diffrn_reflns_theta_full 24.997
_diffrn_reflns_theta_max 24.997
_diffrn_reflns_theta_min 1.867
_exptl_absorpt_coefficient_mu 1.035
_exptl_absorpt_correction_type multi-scan
_exptl_absorpt_process_details sadabs
_exptl_crystal_colour black
_exptl_crystal_density_diffrn 1.548
_exptl_crystal_description block
_exptl_crystal_F_000 1260
_exptl_crystal_size_max 0.250
_exptl_crystal_size_mid 0.220
_exptl_crystal_size_min 0.200
_refine_diff_density_max 0.330
_refine_diff_density_min -0.233
_refine_diff_density_rms 0.053
_refine_ls_abs_structure_details
; 
 Flack x determined using 637 quotients [(I+)-(I-)]/[(I+)+(I-)] 
 (Parsons, Flack and Wagner, Acta Cryst. B69 (2013) 249-259). 
;
_refine_ls_abs_structure_Flack 0.02(2)
_refine_ls_extinction_coef .
_refine_ls_extinction_method none
_refine_ls_goodness_of_fit_ref 1.012
_refine_ls_hydrogen_treatment constr
_refine_ls_matrix_type full
_refine_ls_number_parameters 177
_refine_ls_number_reflns 2232
_refine_ls_number_restraints 1
_refine_ls_restrained_S_all 1.011
_refine_ls_R_factor_all 0.0599
_refine_ls_R_factor_gt 0.0395
_refine_ls_shift/su_max 0.000
_refine_ls_shift/su_mean 0.000
_refine_ls_structure_factor_coef Fsqd
_refine_ls_weighting_details 'w=1/[\s^2^(Fo^2^)+(0.0289P)^2^+1.4982P] where P=(Fo^2^+2Fc^2^)/3'
_refine_ls_weighting_scheme calc
_refine_ls_wR_factor_gt 0.0809
_refine_ls_wR_factor_ref 0.0912
_reflns_Friedel_coverage 0.810
_reflns_Friedel_fraction_full 0.923
_reflns_Friedel_fraction_max 0.923
_reflns_number_gt 1760
_reflns_number_total 2232
_reflns_threshold_expression 'I > 2\s(I)'
_cod_data_source_file suppl_ncrs-2017-0357_suppl.cif
_cod_data_source_block 1
_cod_original_sg_symbol_Hall 'A 2 -2ac'
_cod_original_sg_symbol_H-M 'A b a 2'
_cod_database_code 8106186
_shelx_space_group_comment
; 
The symmetry employed for this shelxl refinement is uniquely defined 
by the following loop, which should always be used as a source of 
symmetry information in preference to the above space-group names. 
They are only intended as comments. 
;
_shelx_estimated_absorpt_t_min 0.782
_shelx_estimated_absorpt_t_max 0.820

loop_
_space_group_symop_operation_xyz
'x, y, z'
'-x, -y, z'
'x+1/2, -y+1/2, z'
'-x+1/2, y+1/2, z'
'x, y+1/2, z+1/2'
'-x, -y+1/2, z+1/2'
'x+1/2, -y+1, z+1/2'
'-x+1/2, y+1, z+1/2'

loop_
_atom_site_label
_atom_site_type_symbol
_atom_site_fract_x
_atom_site_fract_y
_atom_site_fract_z
_atom_site_U_iso_or_equiv
_atom_site_adp_type
_atom_site_occupancy
_atom_site_site_symmetry_order
_atom_site_calc_flag
_atom_site_refinement_flags_posn
_atom_site_refinement_flags_adp
_atom_site_refinement_flags_occupancy
_atom_site_disorder_assembly
_atom_site_disorder_group
Cu1 Cu 0.000000 0.000000 0.88844(12) 0.0392(3) Uani 1 2 d S T P . .
S1 S -0.10368(13) -0.10302(7) 0.72978(17) 0.0442(4) Uani 1 1 d . . . . .
N1 N -0.0668(5) 0.0603(3) 1.0362(5) 0.0482(14) Uani 1 1 d . . . . .
N2 N -0.1941(8) 0.1324(3) 1.2044(8) 0.089(3) Uani 1 1 d . . . . .
N3 N -0.1611(4) -0.0201(2) 0.8778(6) 0.0395(12) Uani 1 1 d . . . . .
N4 N -0.2023(4) -0.0604(2) 0.7845(6) 0.0447(14) Uani 1 1 d . . . . .
O1 O 0.0036(3) -0.0704(2) 0.7304(5) 0.0532(13) Uani 1 1 d . . . . .
O2 O -0.1389(5) -0.1284(2) 0.6063(5) 0.0658(15) Uani 1 1 d . . . . .
C1 C -0.0191(7) 0.0981(3) 1.1174(9) 0.062(2) Uani 1 1 d . . . . .
H1A H 0.058568 0.101068 1.119091 0.074 Uiso 1 1 calc R U . . .
C2 C -0.0831(10) 0.1348(4) 1.2028(8) 0.084(3) Uani 1 1 d . . . . .
H2B H -0.046671 0.161520 1.260007 0.101 Uiso 1 1 calc R U . . .
C3 C -0.2416(8) 0.0927(3) 1.1226(9) 0.067(2) Uani 1 1 d . . . . .
H3A H -0.319137 0.088688 1.123950 0.080 Uiso 1 1 calc R U . . .
C4 C -0.1809(5) 0.0568(3) 1.0352(7) 0.0453(17) Uani 1 1 d . . . . .
C5 C -0.2314(6) 0.0126(3) 0.9445(6) 0.0455(17) Uani 1 1 d . . . . .
C6 C -0.3554(5) 0.0051(4) 0.9295(8) 0.065(3) Uani 1 1 d . . . . .
H6A H -0.393239 0.033407 0.986958 0.098 Uiso 1 1 calc R U . . .
H6B H -0.376390 0.013237 0.839587 0.098 Uiso 1 1 calc R U . . .
H6C H -0.376221 -0.036027 0.952392 0.098 Uiso 1 1 calc R U . . .
C7 C -0.0860(5) -0.1650(3) 0.8416(6) 0.0441(16) Uani 1 1 d . . . . .
C8 C -0.1743(6) -0.1849(4) 0.9141(9) 0.072(2) Uani 1 1 d . . . . .
H8A H -0.243482 -0.165557 0.906875 0.086 Uiso 1 1 calc R U . . .
C9 C -0.1610(7) -0.2344(4) 0.9993(10) 0.089(3) Uani 1 1 d . . . . .
H9A H -0.220939 -0.247487 1.050811 0.107 Uiso 1 1 calc R U . . .
C10 C -0.0612(9) -0.2637(4) 1.0078(9) 0.078(3) Uani 1 1 d . . . . .
H10A H -0.053503 -0.297776 1.062390 0.094 Uiso 1 1 calc R U . . .
C11 C 0.0263(8) -0.2435(4) 0.9373(8) 0.072(2) Uani 1 1 d . . . . .
H11A H 0.094723 -0.263503 0.944778 0.087 Uiso 1 1 calc R U . . .
C12 C 0.0175(6) -0.1933(3) 0.8534(7) 0.059(2) Uani 1 1 d . . . . .
H12A H 0.079245 -0.179130 0.806473 0.071 Uiso 1 1 calc R U . . .

loop_
_atom_site_aniso_label
_atom_site_aniso_U_11
_atom_site_aniso_U_22
_atom_site_aniso_U_33
_atom_site_aniso_U_23
_atom_site_aniso_U_13
_atom_site_aniso_U_12
Cu1 0.0297(5) 0.0487(5) 0.0391(5) 0.000 0.000 0.0006(5)
S1 0.0424(9) 0.0505(9) 0.0398(8) -0.0028(9) -0.0006(8) -0.0053(8)
N1 0.047(4) 0.051(3) 0.046(4) 0.002(3) 0.003(3) -0.006(3)
N2 0.120(8) 0.070(5) 0.077(6) -0.021(4) 0.028(5) -0.007(5)
N3 0.029(2) 0.039(3) 0.051(3) 0.005(3) 0.007(3) -0.003(2)
N4 0.035(3) 0.047(3) 0.051(3) -0.001(3) -0.008(2) -0.001(3)
O1 0.040(3) 0.059(3) 0.060(3) -0.006(3) 0.012(3) -0.005(2)
O2 0.091(4) 0.063(3) 0.043(3) -0.013(3) -0.011(3) -0.011(3)
C1 0.066(5) 0.061(5) 0.058(5) 0.010(4) -0.001(4) -0.020(4)
C2 0.120(9) 0.076(6) 0.057(7) -0.011(5) 0.007(6) -0.034(6)
C3 0.072(5) 0.057(4) 0.072(6) 0.000(5) 0.027(5) 0.010(5)
C4 0.042(4) 0.045(4) 0.049(4) 0.008(3) 0.009(3) 0.006(3)
C5 0.034(4) 0.050(4) 0.052(4) 0.009(3) 0.007(3) 0.002(3)
C6 0.028(3) 0.080(5) 0.087(7) 0.019(5) 0.010(3) 0.001(4)
C7 0.045(4) 0.045(4) 0.042(4) -0.002(3) -0.004(3) -0.002(3)
C8 0.046(4) 0.081(5) 0.088(6) 0.026(5) -0.001(4) 0.003(4)
C9 0.072(6) 0.084(6) 0.111(8) 0.046(6) 0.002(5) 0.003(5)
C10 0.099(8) 0.064(5) 0.072(6) 0.015(5) -0.013(6) 0.010(5)
C11 0.077(6) 0.069(5) 0.071(6) -0.010(4) -0.027(5) 0.029(5)
C12 0.045(4) 0.070(5) 0.062(6) -0.015(4) -0.001(3) 0.012(4)

loop_
_atom_type_symbol
_atom_type_description
_atom_type_scat_dispersion_real
_atom_type_scat_dispersion_imag
_atom_type_scat_source
C C 0.0033 0.0016 'International Tables Vol C Tables 4.2.6.8 and 6.1.1.4'
H H 0.0000 0.0000 'International Tables Vol C Tables 4.2.6.8 and 6.1.1.4'
N N 0.0061 0.0033 'International Tables Vol C Tables 4.2.6.8 and 6.1.1.4'
O O 0.0106 0.0060 'International Tables Vol C Tables 4.2.6.8 and 6.1.1.4'
S S 0.1246 0.1234 'International Tables Vol C Tables 4.2.6.8 and 6.1.1.4'
Cu Cu 0.3201 1.2651 'International Tables Vol C Tables 4.2.6.8 and 6.1.1.4'

loop_
_geom_angle_atom_site_label_1
_geom_angle_atom_site_label_2
_geom_angle_atom_site_label_3
_geom_angle
_geom_angle_site_symmetry_1
_geom_angle_site_symmetry_3
N3 Cu1 N3 173.8(4) 2 .
N3 Cu1 N1 79.2(2) 2 2
N3 Cu1 N1 105.3(2) . 2
N3 Cu1 N1 105.3(2) 2 .
N3 Cu1 N1 79.2(2) . .
N1 Cu1 N1 91.6(3) 2 .
N3 Cu1 O1 95.5(2) 2 .
N3 Cu1 O1 79.98(19) . .
N1 Cu1 O1 94.03(18) 2 .
N1 Cu1 O1 159.16(18) . .
N3 Cu1 O1 79.98(19) 2 2
N3 Cu1 O1 95.5(2) . 2
N1 Cu1 O1 159.16(18) 2 2
N1 Cu1 O1 94.03(18) . 2
O1 Cu1 O1 87.8(3) . 2
O2 S1 O1 116.7(3) . .
O2 S1 N4 108.1(3) . .
O1 S1 N4 111.2(3) . .
O2 S1 C7 107.3(3) . .
O1 S1 C7 105.2(3) . .
N4 S1 C7 108.0(3) . .
C1 N1 C4 118.6(7) . .
C1 N1 Cu1 132.0(6) . .
C4 N1 Cu1 109.3(5) . .
C3 N2 C2 116.5(8) . .
C5 N3 N4 118.5(5) . .
C5 N3 Cu1 118.8(4) . .
N4 N3 Cu1 121.7(4) . .
N3 N4 S1 110.1(4) . .
S1 O1 Cu1 108.8(2) . .
N1 C1 C2 120.9(8) . .
N1 C1 H1A 119.5 . .
C2 C1 H1A 119.5 . .
N2 C2 C1 121.9(8) . .
N2 C2 H2B 119.0 . .
C1 C2 H2B 119.0 . .
N2 C3 C4 123.0(9) . .
N2 C3 H3A 118.5 . .
C4 C3 H3A 118.5 . .
N1 C4 C3 119.0(7) . .
N1 C4 C5 117.0(6) . .
C3 C4 C5 123.9(7) . .
N3 C5 C4 115.1(6) . .
N3 C5 C6 121.9(6) . .
C4 C5 C6 122.9(6) . .
C5 C6 H6A 109.5 . .
C5 C6 H6B 109.5 . .
H6A C6 H6B 109.5 . .
C5 C6 H6C 109.5 . .
H6A C6 H6C 109.5 . .
H6B C6 H6C 109.5 . .
C8 C7 C12 120.2(6) . .
C8 C7 S1 119.7(5) . .
C12 C7 S1 120.0(5) . .
C7 C8 C9 119.6(7) . .
C7 C8 H8A 120.2 . .
C9 C8 H8A 120.2 . .
C10 C9 C8 120.4(9) . .
C10 C9 H9A 119.8 . .
C8 C9 H9A 119.8 . .
C11 C10 C9 119.7(8) . .
C11 C10 H10A 120.1 . .
C9 C10 H10A 120.1 . .
C10 C11 C12 121.8(8) . .
C10 C11 H11A 119.1 . .
C12 C11 H11A 119.1 . .
C7 C12 C11 118.1(7) . .
C7 C12 H12A 120.9 . .
C11 C12 H12A 120.9 . .

loop_
_geom_bond_atom_site_label_1
_geom_bond_atom_site_label_2
_geom_bond_distance
_geom_bond_site_symmetry_2
Cu1 N3 1.975(4) 2
Cu1 N3 1.975(4) .
Cu1 N1 2.145(6) 2
Cu1 N1 2.145(6) .
Cu1 O1 2.218(5) .
Cu1 O1 2.218(5) 2
S1 O2 1.430(5) .
S1 O1 1.465(4) .
S1 N4 1.599(6) .
S1 C7 1.775(7) .
N1 C1 1.296(9) .
N1 C4 1.365(8) .
N2 C3 1.326(10) .
N2 C2 1.326(12) .
N3 C5 1.292(7) .
N3 N4 1.381(7) .
C1 C2 1.403(12) .
C1 H1A 0.9300 .
C2 H2B 0.9300 .
C3 C4 1.385(9) .
C3 H3A 0.9300 .
C4 C5 1.460(9) .
C5 C6 1.498(9) .
C6 H6A 0.9600 .
C6 H6B 0.9600 .
C6 H6C 0.9600 .
C7 C8 1.357(9) .
C7 C12 1.386(9) .
C8 C9 1.392(11) .
C8 H8A 0.9300 .
C9 C10 1.354(12) .
C9 H9A 0.9300 .
C10 C11 1.340(12) .
C10 H10A 0.9300 .
C11 C12 1.389(10) .
C11 H11A 0.9300 .
C12 H12A 0.9300 .
